data_2313042
loop_
_publ_author_name
'Yang, Xiaomei'
'Chen, Siyu'
'Liu, Wenxin'
'Cui, Mengjie'
'Zhao, Qingjie'

_publ_section_title
;
 Crystal structure of
 (3<i>R</i>,5a<i>S</i>,6<i>R</i>,9<i>R</i>,12<i>R</i>,12a<i>R</i>)-3,6,9-tri-methyl-deca-hydro-12<i>H</i>-3,12-ep-oxy[1,2]dioxepino[4,3-<i>i</i>]isochromen-10-yl
 5-((3a<i>S</i>,4<i>S</i>,6a<i>R</i>)-2-oxohexa-hydro-1<i>H</i>-thieno[3,4-<i>d</i>]imidazol-4-yl)penta-noate.
;
_journal_coeditor_code HB8220
_journal_issue 'Pt 6'
_journal_name_full 'Acta crystallographica. Section E, Crystallographic communications'
_journal_page_first 751
_journal_page_last 754
_journal_paper_doi 10.1107/S2056989026004895
_journal_volume 82
_journal_year 2026
_chemical_absolute_configuration rmad
_chemical_formula_iupac 'C25 H38 N2 O7 S'
_chemical_formula_moiety 'C25 H38 N2 O7 S'
_chemical_formula_sum 'C25 H38 N2 O7 S'
_chemical_formula_weight 510.63
_chemical_name_common unk
_chemical_name_systematic
;(3<i>R</i>,5a<i>S</i>,6<i>R</i>,9<i>R</i>,12<i>R</i>,12a<i>R</i>)-3,6,9-Trimethyldecahydro-12<i>H</i>-3,12-epoxy[1,2]dioxepino[4,3-<i>i</i>]isochromen-10-yl
5-((3a<i>S</i>,4<i>S</i>,6a<i>R</i>)-2-oxohexahydro-1<i>H</i>-thieno[3,4-<i>d</i>]imidazol-4-yl)pentanoate
;
_space_group_crystal_system monoclinic
_space_group_IT_number 4
_space_group_name_Hall 'P 2yb'
_space_group_name_H-M_alt 'P 1 21 1'
_atom_sites_solution_hydrogens geom
_audit_creation_method
;
Olex2 1.3
(compiled 2020.11.12 svn.r5f609507 for OlexSys, GUI svn.r6408)
;
_cell_angle_alpha 90
_cell_angle_beta 103.924(4)
_cell_angle_gamma 90
_cell_formula_units_Z 2
_cell_length_a 12.8909(8)
_cell_length_b 7.5857(4)
_cell_length_c 14.9027(9)
_cell_measurement_reflns_used 4632
_cell_measurement_temperature 150.(2)
_cell_measurement_theta_max 66.65
_cell_measurement_theta_min 3.06
_cell_volume 1414.46(15)
_computing_cell_refinement
;
SAINT (Bruker, 2021)
;
_computing_data_collection
;
APEX4 (Bruker, 2021)
;
_computing_data_reduction
;
SAINT (Bruker, 2021)
;
_computing_molecular_graphics
;
Olex2 1.3 (Dolomanov et al., 2009)
;
_computing_publication_material
;
Olex2 1.3 (Dolomanov et al., 2009)
;
_computing_structure_refinement
;
<i>SHELXL2018/3</i> (Sheldrick, 2015b)
;
_computing_structure_solution
;
<i>SHELXT2018/2</i> (Sheldrick, 2015a)
;
_diffrn_ambient_temperature 150.0
_diffrn_measured_fraction_theta_full 0.994
_diffrn_measured_fraction_theta_max 0.994
_diffrn_measurement_device diffractometer
_diffrn_measurement_device_type 'Bruker D8 VENTURE DUO PHOTON III'
_diffrn_measurement_method \w
_diffrn_radiation_type CuK\a
_diffrn_radiation_wavelength 1.54178
_diffrn_reflns_av_R_equivalents 0.0590
_diffrn_reflns_av_unetI/netI 0.0475
_diffrn_reflns_limit_h_max 15
_diffrn_reflns_limit_h_min -15
_diffrn_reflns_limit_k_max 9
_diffrn_reflns_limit_k_min -7
_diffrn_reflns_limit_l_max 17
_diffrn_reflns_limit_l_min -17
_diffrn_reflns_number 16792
_diffrn_reflns_theta_full 66.916
_diffrn_reflns_theta_max 66.916
_diffrn_reflns_theta_min 3.055
_exptl_absorpt_coefficient_mu 1.374
_exptl_absorpt_correction_T_max 0.99
_exptl_absorpt_correction_T_min 0.90
_exptl_absorpt_correction_type multi-scan
_exptl_absorpt_process_details
;
(SADABS; Krause <i>et al.</i>,  2015)
;
_exptl_crystal_colour colorless
_exptl_crystal_density_diffrn 1.199
_exptl_crystal_density_method 'not measured'
_exptl_crystal_description needle
_exptl_crystal_F_000 548
_exptl_crystal_size_max 0.08
_exptl_crystal_size_mid 0.03
_exptl_crystal_size_min 0.01
_refine_diff_density_max 0.253
_refine_diff_density_min -0.234
_refine_ls_abs_structure_details
;
Flack <i>x</i> determined using 1374 quotients
[(<i>I</i>^+^)-(<i>I</i>^-^)]/[(<i>I</i>^+^)+(<i>I</i>^-^)]
(Parsons <i>et al.</i>,  2013)
;
_refine_ls_abs_structure_Flack 0.034(14)
_refine_ls_extinction_coef 0.0052(9)
_refine_ls_extinction_expression Fc^*^=kFc[1+0.001xFc^2^\l^3^/sin(2\q)]^-1/4^
_refine_ls_extinction_method
;
SHELXL-2018/3 (Sheldrick 2015b)
;
_refine_ls_goodness_of_fit_ref 1.016
_refine_ls_hydrogen_treatment constr
_refine_ls_matrix_type full
_refine_ls_number_parameters 320
_refine_ls_number_reflns 4678
_refine_ls_number_restraints 1
_refine_ls_restrained_S_all 1.016
_refine_ls_R_factor_all 0.0538
_refine_ls_R_factor_gt 0.0441
_refine_ls_shift/su_max 0.005
_refine_ls_shift/su_mean 0.000
_refine_ls_structure_factor_coef Fsqd
_refine_ls_weighting_details 'w=1/[\s^2^(Fo^2^)+(0.0757P)^2^] where P=(Fo^2^+2Fc^2^)/3'
_refine_ls_weighting_scheme calc
_refine_ls_wR_factor_gt 0.1153
_refine_ls_wR_factor_ref 0.1225
_reflns_number_gt 3874
_reflns_number_total 4678
_reflns_threshold_expression 'I > 2\s(I)'
_cod_data_source_file hb8220.cif
_cod_data_source_block I
_cod_database_code 2313042
_shelx_space_group_comment
;
The symmetry employed for this shelxl refinement is uniquely defined
by the following loop, which should always be used as a source of
symmetry information in preference to the above space-group names.
They are only intended as comments.
;
_shelx_estimated_absorpt_t_min 0.898
_shelx_estimated_absorpt_t_max 0.986

loop_
_space_group_symop_operation_xyz
'x, y, z'
'-x, y+1/2, -z'

loop_
_atom_site_type_symbol
_atom_site_label
_atom_site_fract_x
_atom_site_fract_y
_atom_site_fract_z
_atom_site_U_iso_or_equiv
_atom_site_adp_type
_atom_site_calc_flag
_atom_site_occupancy
_atom_site_disorder_assembly
_atom_site_disorder_group
S S1 0.20915(8) 0.91961(15) 0.81646(8) 0.0505(3) Uani d 1 . .
O O1 0.3657(2) -0.0313(4) 0.2718(2) 0.0458(7) Uani d 1 . .
O O2 0.44866(19) 0.0792(4) 0.24888(19) 0.0404(6) Uani d 1 . .
O O3 0.2270(2) 0.1621(4) 0.2161(2) 0.0456(7) Uani d 1 . .
O O4 0.3154(2) 0.2950(4) 0.34723(19) 0.0462(7) Uani d 1 . .
O O5 0.3909(2) 0.4090(4) 0.48693(18) 0.0468(7) Uani d 1 . .
O O6 0.2471(3) 0.5877(5) 0.4587(2) 0.0628(9) Uani d 1 . .
O O7 -0.0070(2) 0.9020(4) 1.02806(17) 0.0454(6) Uani d 1 . .
N N1 0.0146(3) 0.7662(4) 0.8946(2) 0.0361(7) Uani d 1 . .
H H1 0.027671 0.658762 0.916697 0.043 Uiso calc 1 . .
N N2 -0.0131(3) 1.0527(5) 0.8929(2) 0.0489(9) Uani d 1 . .
H H2 -0.029146 1.156896 0.911758 0.059 Uiso calc 1 . .
C C1 0.2702(3) -0.0056(6) 0.2019(3) 0.0472(10) Uani d 1 . .
C C2 0.2875(4) -0.0182(6) 0.1046(3) 0.0568(12) Uani d 1 . .
H H2A 0.224701 -0.076423 0.064125 0.068 Uiso calc 1 . .
H H2B 0.350640 -0.093609 0.106140 0.068 Uiso calc 1 . .
C C3 0.3047(4) 0.1613(7) 0.0624(3) 0.0530(11) Uani d 1 . .
H H3A 0.316922 0.140743 0.000095 0.064 Uiso calc 1 . .
H H3B 0.238135 0.230865 0.054350 0.064 Uiso calc 1 . .
C C4 0.3979(3) 0.2722(6) 0.1184(3) 0.0440(10) Uani d 1 . .
H H4 0.464604 0.220533 0.106201 0.053 Uiso calc 1 . .
C C5 0.3932(3) 0.4658(6) 0.0846(3) 0.0487(11) Uani d 1 . .
H H5 0.328070 0.521826 0.097374 0.058 Uiso calc 1 . .
C C6 0.4891(4) 0.5656(7) 0.1371(3) 0.0568(12) Uani d 1 . .
H H6A 0.484468 0.689124 0.115031 0.068 Uiso calc 1 . .
H H6B 0.554409 0.512710 0.124660 0.068 Uiso calc 1 . .
C C7 0.4980(4) 0.5642(6) 0.2411(3) 0.0520(11) Uani d 1 . .
H H7A 0.435923 0.627083 0.254181 0.062 Uiso calc 1 . .
H H7B 0.563545 0.627881 0.272931 0.062 Uiso calc 1 . .
C C8 0.5017(3) 0.3759(5) 0.2794(3) 0.0416(9) Uani d 1 . .
H H8 0.570105 0.322268 0.272309 0.050 Uiso calc 1 . .
C C9 0.5033(3) 0.3668(5) 0.3833(3) 0.0428(9) Uani d 1 . .
H H9 0.515695 0.241411 0.403753 0.051 Uiso calc 1 . .
C C10 0.3938(3) 0.4198(6) 0.3927(2) 0.0425(8) Uani d 1 . .
H H10 0.375336 0.541369 0.368037 0.051 Uiso calc 1 . .
C C11 0.3043(3) 0.2912(6) 0.2501(3) 0.0386(8) Uani d 1 . .
H H11 0.275535 0.407766 0.224163 0.046 Uiso calc 1 . .
C C12 0.4096(3) 0.2584(5) 0.2232(3) 0.0375(9) Uani d 1 . .
C C13 0.1948(4) -0.1446(7) 0.2248(4) 0.0644(14) Uani d 1 . .
H H13A 0.120870 -0.113683 0.194582 0.097 Uiso calc 1 . .
H H13B 0.203215 -0.149263 0.291871 0.097 Uiso calc 1 . .
H H13C 0.212073 -0.260022 0.202622 0.097 Uiso calc 1 . .
C C14 0.3851(4) 0.4786(8) -0.0199(3) 0.0702(15) Uani d 1 . .
H H14A 0.386812 0.602762 -0.037677 0.105 Uiso calc 1 . .
H H14B 0.317880 0.425094 -0.053913 0.105 Uiso calc 1 . .
H H14C 0.445360 0.416090 -0.034798 0.105 Uiso calc 1 . .
C C15 0.5923(4) 0.4794(7) 0.4432(3) 0.0559(11) Uani d 1 . .
H H15A 0.597680 0.453881 0.508621 0.084 Uiso calc 1 . .
H H15B 0.575689 0.604524 0.431167 0.084 Uiso calc 1 . .
H H15C 0.660379 0.451758 0.428080 0.084 Uiso calc 1 . .
C C16 0.3104(3) 0.4963(6) 0.5113(3) 0.0464(10) Uani d 1 . .
C C17 0.3106(3) 0.4587(6) 0.6095(3) 0.0458(10) Uani d 1 . .
H H17A 0.380400 0.495470 0.649024 0.055 Uiso calc 1 . .
H H17B 0.304132 0.329780 0.616797 0.055 Uiso calc 1 . .
C C18 0.2231(3) 0.5482(6) 0.6440(3) 0.0451(10) Uani d 1 . .
H H18A 0.152821 0.501030 0.610520 0.054 Uiso calc 1 . .
H H18B 0.223951 0.676273 0.631481 0.054 Uiso calc 1 . .
C C19 0.2379(3) 0.5181(6) 0.7478(3) 0.0429(9) Uani d 1 . .
H H19A 0.300397 0.586948 0.781685 0.052 Uiso calc 1 . .
H H19B 0.253349 0.391870 0.761697 0.052 Uiso calc 1 . .
C C20 0.1395(3) 0.5716(5) 0.7824(3) 0.0401(9) Uani d 1 . .
H H20A 0.078893 0.494997 0.752409 0.048 Uiso calc 1 . .
H H20B 0.154677 0.550105 0.849798 0.048 Uiso calc 1 . .
C C21 0.1064(3) 0.7618(5) 0.7639(3) 0.0390(9) Uani d 1 . .
H H21 0.089365 0.780523 0.695482 0.047 Uiso calc 1 . .
C C22 0.1103(4) 1.0931(6) 0.7889(4) 0.0540(12) Uani d 1 . .
H H22A 0.132734 1.195311 0.830339 0.065 Uiso calc 1 . .
H H22B 0.102292 1.132618 0.724264 0.065 Uiso calc 1 . .
C C23 0.0041(4) 1.0191(6) 0.8017(3) 0.0444(10) Uani d 1 . .
H H23 -0.056977 1.065423 0.752700 0.053 Uiso calc 1 . .
C C24 0.0082(3) 0.8141(5) 0.7977(3) 0.0369(9) Uani d 1 . .
H H24 -0.058346 0.765882 0.755939 0.044 Uiso calc 1 . .
C C25 -0.0017(3) 0.9048(5) 0.9458(3) 0.0370(8) Uani d 1 . .

loop_
_atom_site_aniso_label
_atom_site_aniso_U_11
_atom_site_aniso_U_22
_atom_site_aniso_U_33
_atom_site_aniso_U_12
_atom_site_aniso_U_13
_atom_site_aniso_U_23
S1 0.0525(5) 0.0362(6) 0.0686(7) -0.0132(5) 0.0258(5) -0.0079(5)
O1 0.0413(13) 0.0288(16) 0.0662(17) -0.0034(11) 0.0108(12) 0.0005(13)
O2 0.0362(13) 0.0272(14) 0.0578(16) 0.0016(11) 0.0111(11) 0.0007(12)
O3 0.0378(14) 0.0413(17) 0.0604(18) 0.0028(12) 0.0173(12) -0.0038(14)
O4 0.0519(15) 0.0422(17) 0.0504(16) 0.0006(13) 0.0237(12) -0.0025(13)
O5 0.0582(15) 0.0404(16) 0.0465(14) 0.0076(14) 0.0217(12) -0.0016(14)
O6 0.082(2) 0.060(2) 0.0547(18) 0.0288(19) 0.0323(16) 0.0079(17)
O7 0.0724(17) 0.0240(14) 0.0471(15) 0.0008(13) 0.0285(12) 0.0000(13)
N1 0.0512(18) 0.0223(17) 0.0400(18) -0.0007(13) 0.0209(14) -0.0019(13)
N2 0.084(3) 0.0252(19) 0.046(2) 0.0104(17) 0.0325(18) 0.0021(15)
C1 0.041(2) 0.034(2) 0.065(3) 0.0002(17) 0.0097(18) -0.004(2)
C2 0.061(3) 0.047(3) 0.060(3) -0.003(2) 0.010(2) -0.019(2)
C3 0.055(3) 0.056(3) 0.048(3) 0.006(2) 0.011(2) -0.008(2)
C4 0.048(2) 0.046(3) 0.041(2) 0.0097(18) 0.0172(17) 0.0022(19)
C5 0.053(2) 0.049(3) 0.049(2) 0.010(2) 0.0221(18) 0.009(2)
C6 0.059(3) 0.046(3) 0.073(3) 0.005(2) 0.030(2) 0.019(2)
C7 0.061(3) 0.037(3) 0.060(3) -0.007(2) 0.019(2) 0.001(2)
C8 0.043(2) 0.034(2) 0.049(2) 0.0002(16) 0.0148(16) -0.0025(18)
C9 0.049(2) 0.030(2) 0.050(2) 0.0015(16) 0.0136(17) -0.0067(17)
C10 0.057(2) 0.034(2) 0.0408(19) -0.002(2) 0.0212(16) -0.0039(19)
C11 0.0414(19) 0.033(2) 0.044(2) 0.0050(16) 0.0163(16) -0.0003(17)
C12 0.043(2) 0.028(2) 0.044(2) 0.0053(15) 0.0142(16) -0.0028(16)
C13 0.053(3) 0.045(3) 0.091(4) -0.010(2) 0.010(2) -0.001(3)
C14 0.085(3) 0.076(4) 0.056(3) 0.014(3) 0.030(2) 0.024(3)
C15 0.060(2) 0.053(3) 0.056(2) -0.008(2) 0.016(2) -0.013(2)
C16 0.056(2) 0.038(2) 0.051(2) 0.012(2) 0.0242(19) 0.004(2)
C17 0.054(2) 0.041(3) 0.045(2) 0.0073(19) 0.0180(17) 0.0006(19)
C18 0.055(2) 0.041(2) 0.044(2) 0.0058(19) 0.0212(18) -0.0022(19)
C19 0.053(2) 0.034(2) 0.047(2) 0.0064(17) 0.0240(17) 0.0061(18)
C20 0.051(2) 0.028(2) 0.048(2) 0.0020(17) 0.0229(17) -0.0004(17)
C21 0.047(2) 0.027(2) 0.048(2) -0.0009(16) 0.0225(17) -0.0023(17)
C22 0.083(3) 0.025(2) 0.066(3) -0.001(2) 0.040(2) 0.000(2)
C23 0.065(3) 0.035(2) 0.040(2) 0.0116(19) 0.0246(19) 0.0032(18)
C24 0.043(2) 0.032(2) 0.040(2) 0.0000(16) 0.0181(17) -0.0012(17)
C25 0.0449(18) 0.024(2) 0.046(2) 0.0011(16) 0.0177(15) 0.0004(18)

loop_
_atom_type_symbol
_atom_type_description
_atom_type_scat_dispersion_real
_atom_type_scat_dispersion_imag
_atom_type_scat_source
C C 0.0181 0.0091 'International Tables Vol C Tables 4.2.6.8 and 6.1.1.4'
H H 0.0000 0.0000 'International Tables Vol C Tables 4.2.6.8 and 6.1.1.4'
N N 0.0311 0.0180 'International Tables Vol C Tables 4.2.6.8 and 6.1.1.4'
O O 0.0492 0.0322 'International Tables Vol C Tables 4.2.6.8 and 6.1.1.4'
S S 0.3331 0.5567 'International Tables Vol C Tables 4.2.6.8 and 6.1.1.4'

loop_
_geom_angle_atom_site_label_1
_geom_angle_atom_site_label_2
_geom_angle_atom_site_label_3
_geom_angle_site_symmetry_1
_geom_angle_site_symmetry_3
_geom_angle
_geom_angle_publ_flag
C22 S1 C21 . . 88.9(2) ?
C1 O1 O2 . . 107.6(3) ?
O1 O2 C12 . . 111.5(2) ?
C11 O3 C1 . . 114.1(3) ?
C11 O4 C10 . . 112.5(3) ?
C16 O5 C10 . . 116.3(3) ?
C24 N1 H1 . . 123.7 ?
C25 N1 H1 . . 123.7 ?
C25 N1 C24 . . 112.6(3) ?
C23 N2 H2 . . 123.9 ?
C25 N2 H2 . . 123.9 ?
C25 N2 C23 . . 112.2(3) ?
O1 C1 O3 . . 108.3(3) ?
O1 C1 C2 . . 113.0(3) ?
O1 C1 C13 . . 103.1(4) ?
O3 C1 C2 . . 110.5(4) ?
O3 C1 C13 . . 106.9(4) ?
C2 C1 C13 . . 114.6(4) ?
C1 C2 H2A . . 108.8 ?
C1 C2 H2B . . 108.8 ?
C1 C2 C3 . . 113.8(4) ?
H2A C2 H2B . . 107.7 ?
C3 C2 H2A . . 108.8 ?
C3 C2 H2B . . 108.8 ?
C2 C3 H3A . . 108.4 ?
C2 C3 H3B . . 108.4 ?
H3A C3 H3B . . 107.4 ?
C4 C3 C2 . . 115.6(4) ?
C4 C3 H3A . . 108.4 ?
C4 C3 H3B . . 108.4 ?
C3 C4 H4 . . 106.3 ?
C3 C4 C5 . . 112.2(3) ?
C5 C4 H4 . . 106.3 ?
C12 C4 C3 . . 112.8(4) ?
C12 C4 H4 . . 106.3 ?
C12 C4 C5 . . 112.5(3) ?
C4 C5 H5 . . 108.1 ?
C6 C5 C4 . . 110.3(3) ?
C6 C5 H5 . . 108.1 ?
C6 C5 C14 . . 110.1(4) ?
C14 C5 C4 . . 112.1(4) ?
C14 C5 H5 . . 108.1 ?
C5 C6 H6A . . 109.2 ?
C5 C6 H6B . . 109.2 ?
C5 C6 C7 . . 112.2(3) ?
H6A C6 H6B . . 107.9 ?
C7 C6 H6A . . 109.2 ?
C7 C6 H6B . . 109.2 ?
C6 C7 H7A . . 109.2 ?
C6 C7 H7B . . 109.2 ?
C6 C7 C8 . . 111.9(4) ?
H7A C7 H7B . . 107.9 ?
C8 C7 H7A . . 109.2 ?
C8 C7 H7B . . 109.2 ?
C7 C8 H8 . . 106.8 ?
C7 C8 C9 . . 113.9(3) ?
C7 C8 C12 . . 112.4(3) ?
C9 C8 H8 . . 106.8 ?
C9 C8 C12 . . 109.8(3) ?
C12 C8 H8 . . 106.8 ?
C8 C9 H9 . . 108.1 ?
C10 C9 C8 . . 107.1(3) ?
C10 C9 H9 . . 108.1 ?
C10 C9 C15 . . 112.6(3) ?
C15 C9 C8 . . 112.7(3) ?
C15 C9 H9 . . 108.1 ?
O4 C10 C9 . . 110.5(3) ?
O4 C10 H10 . . 110.9 ?
O5 C10 O4 . . 104.3(3) ?
O5 C10 C9 . . 109.0(3) ?
O5 C10 H10 . . 110.9 ?
C9 C10 H10 . . 110.9 ?
O3 C11 O4 . . 105.7(3) ?
O3 C11 H11 . . 108.3 ?
O3 C11 C12 . . 113.0(3) ?
O4 C11 H11 . . 108.3 ?
O4 C11 C12 . . 113.1(3) ?
C12 C11 H11 . . 108.3 ?
O2 C12 C4 . . 105.7(3) ?
O2 C12 C8 . . 102.7(3) ?
O2 C12 C11 . . 110.7(3) ?
C4 C12 C8 . . 112.5(3) ?
C11 C12 C4 . . 112.4(3) ?
C11 C12 C8 . . 112.1(3) ?
C1 C13 H13A . . 109.5 ?
C1 C13 H13B . . 109.5 ?
C1 C13 H13C . . 109.5 ?
H13A C13 H13B . . 109.5 ?
H13A C13 H13C . . 109.5 ?
H13B C13 H13C . . 109.5 ?
C5 C14 H14A . . 109.5 ?
C5 C14 H14B . . 109.5 ?
C5 C14 H14C . . 109.5 ?
H14A C14 H14B . . 109.5 ?
H14A C14 H14C . . 109.5 ?
H14B C14 H14C . . 109.5 ?
C9 C15 H15A . . 109.5 ?
C9 C15 H15B . . 109.5 ?
C9 C15 H15C . . 109.5 ?
H15A C15 H15B . . 109.5 ?
H15A C15 H15C . . 109.5 ?
H15B C15 H15C . . 109.5 ?
O5 C16 C17 . . 110.5(3) ?
O6 C16 O5 . . 123.4(4) ?
O6 C16 C17 . . 126.1(4) ?
C16 C17 H17A . . 108.5 ?
C16 C17 H17B . . 108.5 ?
C16 C17 C18 . . 115.1(3) ?
H17A C17 H17B . . 107.5 ?
C18 C17 H17A . . 108.5 ?
C18 C17 H17B . . 108.5 ?
C17 C18 H18A . . 109.5 ?
C17 C18 H18B . . 109.5 ?
C17 C18 C19 . . 110.9(3) ?
H18A C18 H18B . . 108.1 ?
C19 C18 H18A . . 109.5 ?
C19 C18 H18B . . 109.5 ?
C18 C19 H19A . . 109.0 ?
C18 C19 H19B . . 109.0 ?
C18 C19 C20 . . 112.8(3) ?
H19A C19 H19B . . 107.8 ?
C20 C19 H19A . . 109.0 ?
C20 C19 H19B . . 109.0 ?
C19 C20 H20A . . 108.7 ?
C19 C20 H20B . . 108.7 ?
H20A C20 H20B . . 107.6 ?
C21 C20 C19 . . 114.3(3) ?
C21 C20 H20A . . 108.7 ?
C21 C20 H20B . . 108.7 ?
S1 C21 H21 . . 107.7 ?
C20 C21 S1 . . 113.9(3) ?
C20 C21 H21 . . 107.7 ?
C20 C21 C24 . . 114.2(3) ?
C24 C21 S1 . . 105.3(3) ?
C24 C21 H21 . . 107.7 ?
S1 C22 H22A . . 110.1 ?
S1 C22 H22B . . 110.1 ?
H22A C22 H22B . . 108.5 ?
C23 C22 S1 . . 107.8(3) ?
C23 C22 H22A . . 110.1 ?
C23 C22 H22B . . 110.1 ?
N2 C23 C22 . . 113.2(4) ?
N2 C23 H23 . . 110.5 ?
N2 C23 C24 . . 103.0(3) ?
C22 C23 H23 . . 110.5 ?
C22 C23 C24 . . 108.7(4) ?
C24 C23 H23 . . 110.5 ?
N1 C24 C21 . . 113.9(3) ?
N1 C24 C23 . . 101.7(3) ?
N1 C24 H24 . . 110.9 ?
C21 C24 C23 . . 108.1(3) ?
C21 C24 H24 . . 110.9 ?
C23 C24 H24 . . 110.9 ?
O7 C25 N1 . . 126.7(4) ?
O7 C25 N2 . . 124.2(4) ?
N1 C25 N2 . . 109.1(3) ?

loop_
_geom_bond_atom_site_label_1
_geom_bond_atom_site_label_2
_geom_bond_site_symmetry_2
_geom_bond_distance
_geom_bond_publ_flag
S1 C21 . 1.817(4) ?
S1 C22 . 1.809(5) ?
O1 O2 . 1.462(4) ?
O1 C1 . 1.422(5) ?
O2 C12 . 1.468(5) ?
O3 C1 . 1.425(5) ?
O3 C11 . 1.402(5) ?
O4 C10 . 1.431(5) ?
O4 C11 . 1.420(5) ?
O5 C10 . 1.416(4) ?
O5 C16 . 1.351(5) ?
O6 C16 . 1.206(5) ?
O7 C25 . 1.245(4) ?
N1 H1 . 0.8800 ?
N1 C24 . 1.473(5) ?
N1 C25 . 1.344(5) ?
N2 H2 . 0.8800 ?
N2 C23 . 1.452(5) ?
N2 C25 . 1.358(5) ?
C1 C2 . 1.522(6) ?
C1 C13 . 1.527(6) ?
C2 H2A . 0.9900 ?
C2 H2B . 0.9900 ?
C2 C3 . 1.538(7) ?
C3 H3A . 0.9900 ?
C3 H3B . 0.9900 ?
C3 C4 . 1.538(6) ?
C4 H4 . 1.0000 ?
C4 C5 . 1.549(7) ?
C4 C12 . 1.537(5) ?
C5 H5 . 1.0000 ?
C5 C6 . 1.499(7) ?
C5 C14 . 1.539(6) ?
C6 H6A . 0.9900 ?
C6 H6B . 0.9900 ?
C6 C7 . 1.526(6) ?
C7 H7A . 0.9900 ?
C7 H7B . 0.9900 ?
C7 C8 . 1.535(6) ?
C8 H8 . 1.0000 ?
C8 C9 . 1.545(6) ?
C8 C12 . 1.558(5) ?
C9 H9 . 1.0000 ?
C9 C10 . 1.506(5) ?
C9 C15 . 1.533(6) ?
C10 H10 . 1.0000 ?
C11 H11 . 1.0000 ?
C11 C12 . 1.525(5) ?
C13 H13A . 0.9800 ?
C13 H13B . 0.9800 ?
C13 H13C . 0.9800 ?
C14 H14A . 0.9800 ?
C14 H14B . 0.9800 ?
C14 H14C . 0.9800 ?
C15 H15A . 0.9800 ?
C15 H15B . 0.9800 ?
C15 H15C . 0.9800 ?
C16 C17 . 1.490(6) ?
C17 H17A . 0.9900 ?
C17 H17B . 0.9900 ?
C17 C18 . 1.509(5) ?
C18 H18A . 0.9900 ?
C18 H18B . 0.9900 ?
C18 C19 . 1.529(5) ?
C19 H19A . 0.9900 ?
C19 H19B . 0.9900 ?
C19 C20 . 1.534(5) ?
C20 H20A . 0.9900 ?
C20 H20B . 0.9900 ?
C20 C21 . 1.511(6) ?
C21 H21 . 1.0000 ?
C21 C24 . 1.522(5) ?
C22 H22A . 0.9900 ?
C22 H22B . 0.9900 ?
C22 C23 . 1.533(7) ?
C23 H23 . 1.0000 ?
C23 C24 . 1.558(5) ?
C24 H24 . 1.0000 ?

loop_
_geom_hbond_atom_site_label_D
_geom_hbond_atom_site_label_H
_geom_hbond_atom_site_label_A
_geom_hbond_site_symmetry_A
_geom_hbond_distance_DH
_geom_hbond_distance_HA
_geom_hbond_distance_DA
_geom_hbond_angle_DHA
_geom_hbond_publ_flag
N1 H1 O7 2_547 0.88 2.16 3.004(4) 161.7 yes
N2 H2 O7 2_557 0.88 2.07 2.886(5) 154.2 yes
C13 H13A O7 1_544 0.98 2.63 3.438(6) 139.8 yes
C17 H17A O2 2_656 0.99 2.44 3.431(5) 177.9 yes
C24 H24 O3 2_556 1.00 2.44 3.204(5) 132.7 yes

loop_
_geom_torsion_atom_site_label_1
_geom_torsion_atom_site_label_2
_geom_torsion_atom_site_label_3
_geom_torsion_atom_site_label_4
_geom_torsion_site_symmetry_1
_geom_torsion_site_symmetry_2
_geom_torsion_site_symmetry_3
_geom_torsion_site_symmetry_4
_geom_torsion
_geom_torsion_publ_flag
S1 C21 C24 N1 . . . . -74.8(4) ?
S1 C21 C24 C23 . . . . 37.4(4) ?
S1 C22 C23 N2 . . . . 93.4(4) ?
S1 C22 C23 C24 . . . . -20.5(5) ?
O1 O2 C12 C4 . . . . -108.2(3) ?
O1 O2 C12 C8 . . . . 133.7(3) ?
O1 O2 C12 C11 . . . . 13.8(4) ?
O1 C1 C2 C3 . . . . -95.4(4) ?
O2 O1 C1 O3 . . . . -74.8(3) ?
O2 O1 C1 C2 . . . . 47.9(4) ?
O2 O1 C1 C13 . . . . 172.2(3) ?
O3 C1 C2 C3 . . . . 26.0(5) ?
O3 C11 C12 O2 . . . . -52.7(4) ?
O3 C11 C12 C4 . . . . 65.3(4) ?
O3 C11 C12 C8 . . . . -166.8(3) ?
O4 C11 C12 O2 . . . . 67.4(4) ?
O4 C11 C12 C4 . . . . -174.6(3) ?
O4 C11 C12 C8 . . . . -46.7(4) ?
O5 C16 C17 C18 . . . . -179.4(4) ?
O6 C16 C17 C18 . . . . -1.0(7) ?
N2 C23 C24 N1 . . . . -11.1(4) ?
N2 C23 C24 C21 . . . . -131.4(3) ?
C1 O1 O2 C12 . . . . 46.5(4) ?
C1 O3 C11 O4 . . . . -97.3(4) ?
C1 O3 C11 C12 . . . . 26.9(5) ?
C1 C2 C3 C4 . . . . 56.9(5) ?
C2 C3 C4 C5 . . . . -166.2(3) ?
C2 C3 C4 C12 . . . . -38.0(5) ?
C3 C4 C5 C6 . . . . -176.5(3) ?
C3 C4 C5 C14 . . . . -53.4(5) ?
C3 C4 C12 O2 . . . . 70.6(4) ?
C3 C4 C12 C8 . . . . -178.1(3) ?
C3 C4 C12 C11 . . . . -50.4(5) ?
C4 C5 C6 C7 . . . . -58.4(5) ?
C5 C4 C12 O2 . . . . -161.4(3) ?
C5 C4 C12 C8 . . . . -50.0(4) ?
C5 C4 C12 C11 . . . . 77.7(4) ?
C5 C6 C7 C8 . . . . 56.9(5) ?
C6 C7 C8 C9 . . . . -176.3(3) ?
C6 C7 C8 C12 . . . . -50.6(5) ?
C7 C8 C9 C10 . . . . 71.4(4) ?
C7 C8 C9 C15 . . . . -53.0(5) ?
C7 C8 C12 O2 . . . . 161.0(3) ?
C7 C8 C12 C4 . . . . 47.8(4) ?
C7 C8 C12 C11 . . . . -80.0(4) ?
C8 C9 C10 O4 . . . . 64.4(4) ?
C8 C9 C10 O5 . . . . 178.5(3) ?
C9 C8 C12 O2 . . . . -71.1(4) ?
C9 C8 C12 C4 . . . . 175.7(3) ?
C9 C8 C12 C11 . . . . 47.9(4) ?
C10 O4 C11 O3 . . . . 179.0(3) ?
C10 O4 C11 C12 . . . . 54.8(4) ?
C10 O5 C16 O6 . . . . -4.2(7) ?
C10 O5 C16 C17 . . . . 174.2(3) ?
C11 O3 C1 O1 . . . . 34.9(4) ?
C11 O3 C1 C2 . . . . -89.4(4) ?
C11 O3 C1 C13 . . . . 145.3(4) ?
C11 O4 C10 O5 . . . . 178.0(3) ?
C11 O4 C10 C9 . . . . -64.9(4) ?
C12 C4 C5 C6 . . . . 55.2(4) ?
C12 C4 C5 C14 . . . . 178.2(3) ?
C12 C8 C9 C10 . . . . -55.7(4) ?
C12 C8 C9 C15 . . . . 179.9(3) ?
C13 C1 C2 C3 . . . . 146.9(4) ?
C14 C5 C6 C7 . . . . 177.3(4) ?
C15 C9 C10 O4 . . . . -171.1(3) ?
C15 C9 C10 O5 . . . . -57.0(5) ?
C16 O5 C10 O4 . . . . -79.5(4) ?
C16 O5 C10 C9 . . . . 162.5(4) ?
C16 C17 C18 C19 . . . . -173.5(4) ?
C17 C18 C19 C20 . . . . -167.7(4) ?
C18 C19 C20 C21 . . . . -57.8(5) ?
C19 C20 C21 S1 . . . . -59.4(4) ?
C19 C20 C21 C24 . . . . 179.6(3) ?
C20 C21 C24 N1 . . . . 50.8(5) ?
C20 C21 C24 C23 . . . . 163.1(4) ?
C21 S1 C22 C23 . . . . 36.8(3) ?
C22 S1 C21 C20 . . . . -168.9(3) ?
C22 S1 C21 C24 . . . . -43.0(3) ?
C22 C23 C24 N1 . . . . 109.3(4) ?
C22 C23 C24 C21 . . . . -10.9(5) ?
C23 N2 C25 O7 . . . . 176.0(4) ?
C23 N2 C25 N1 . . . . -4.6(5) ?
C24 N1 C25 O7 . . . . 175.6(3) ?
C24 N1 C25 N2 . . . . -3.7(4) ?
C25 N1 C24 C21 . . . . 125.6(4) ?
C25 N1 C24 C23 . . . . 9.5(4) ?
C25 N2 C23 C22 . . . . -107.1(4) ?
C25 N2 C23 C24 . . . . 10.2(5) ?
